data_7020718
loop_
_publ_author_name
'W\"utz, Tobias'
'Fleischhauer, Sebastian'
'Wesemann, Lars'

_publ_section_title
;
 B-N bond formation at stanna-closo-dodecaborate.
;
_journal_issue 3
_journal_name_full 'Dalton transactions (Cambridge, England : 2003)'
_journal_page_first 753
_journal_page_last 758
_journal_paper_doi 10.1039/c2dt31749d
_journal_volume 42
_journal_year 2013
_chemical_formula_sum 'C5 H22 B11 N Sn'
_chemical_formula_weight 333.84
_chemical_name_systematic
;
?
;
_space_group_IT_number 2
_symmetry_space_group_name_Hall '-P 1'
_symmetry_space_group_name_H-M 'P -1'
_atom_sites_solution_hydrogens geom
_atom_sites_solution_primary direct
_atom_sites_solution_secondary difmap
_audit_creation_method SHELXL-97
_cell_angle_alpha 86.106(5)
_cell_angle_beta 87.949(5)
_cell_angle_gamma 69.275(4)
_cell_formula_units_Z 2
_cell_length_a 7.1933(4)
_cell_length_b 9.7884(6)
_cell_length_c 11.3155(7)
_cell_measurement_reflns_used 23938
_cell_measurement_temperature 150(2)
_cell_measurement_theta_max 59.02
_cell_measurement_theta_min 5.57
_cell_volume 743.40(8)
_computing_structure_refinement 'SHELXL-97 (Sheldrick, 1997)'
_diffrn_ambient_temperature 150(2)
_diffrn_measured_fraction_theta_full 0.996
_diffrn_measured_fraction_theta_max 0.996
_diffrn_radiation_monochromator graphite
_diffrn_radiation_source 'fine-focus sealed tube'
_diffrn_radiation_type MoK\a
_diffrn_radiation_wavelength 0.71073
_diffrn_reflns_av_R_equivalents 0.0584
_diffrn_reflns_av_sigmaI/netI 0.0377
_diffrn_reflns_limit_h_max 9
_diffrn_reflns_limit_h_min -9
_diffrn_reflns_limit_k_max 13
_diffrn_reflns_limit_k_min -13
_diffrn_reflns_limit_l_max 15
_diffrn_reflns_limit_l_min -15
_diffrn_reflns_number 13903
_diffrn_reflns_theta_full 29.17
_diffrn_reflns_theta_max 29.17
_diffrn_reflns_theta_min 2.78
_exptl_absorpt_coefficient_mu 1.688
_exptl_absorpt_correction_type none
_exptl_crystal_density_diffrn 1.491
_exptl_crystal_density_method 'not measured'
_exptl_crystal_F_000 328
_exptl_crystal_size_max 0.1
_exptl_crystal_size_mid 0.1
_exptl_crystal_size_min 0.1
_refine_diff_density_max 1.339
_refine_diff_density_min -1.141
_refine_diff_density_rms 0.100
_refine_ls_extinction_method none
_refine_ls_goodness_of_fit_ref 1.149
_refine_ls_hydrogen_treatment constr
_refine_ls_matrix_type full
_refine_ls_number_parameters 165
_refine_ls_number_reflns 3999
_refine_ls_number_restraints 0
_refine_ls_restrained_S_all 1.149
_refine_ls_R_factor_all 0.0315
_refine_ls_R_factor_gt 0.0282
_refine_ls_shift/su_max 0.010
_refine_ls_shift/su_mean 0.000
_refine_ls_structure_factor_coef Fsqd
_refine_ls_weighting_details 'calc w=1/[\s^2^(Fo^2^)+(0.0374P)^2^+0.2083P] where P=(Fo^2^+2Fc^2^)/3'
_refine_ls_weighting_scheme calc
_refine_ls_wR_factor_gt 0.0712
_refine_ls_wR_factor_ref 0.0725
_reflns_number_gt 3744
_reflns_number_total 3999
_reflns_threshold_expression >2sigma(I)
_cod_data_source_file c2dt31749d.txt
_cod_data_source_block tw28
_cod_original_sg_symbol_H-M P-1
_cod_database_code 7020718

loop_
_symmetry_equiv_pos_as_xyz
'x, y, z'
'-x, -y, -z'

loop_
_atom_site_label
_atom_site_type_symbol
_atom_site_fract_x
_atom_site_fract_y
_atom_site_fract_z
_atom_site_U_iso_or_equiv
_atom_site_adp_type
_atom_site_occupancy
_atom_site_symmetry_multiplicity
_atom_site_calc_flag
_atom_site_refinement_flags
N1 N 0.9001(3) -0.1165(2) 0.29639(16) 0.0234(4) Uani 1 1 d .
C4 C 1.0982(4) -0.1920(2) 0.2420(2) 0.0269(4) Uani 1 1 d .
H4A H 1.1079 -0.1437 0.1655 0.032 Uiso 1 1 calc R
H4B H 1.1130 -0.2924 0.2295 0.032 Uiso 1 1 calc R
C2 C 0.8216(4) -0.1848(3) 0.3712(2) 0.0306(5) Uani 1 1 d .
H2 H 0.6979 -0.1307 0.4022 0.037 Uiso 1 1 calc R
C5 C 1.2629(4) -0.1903(3) 0.3207(2) 0.0341(5) Uani 1 1 d .
H5A H 1.3893 -0.2396 0.2840 0.051 Uiso 1 1 calc R
H5B H 1.2545 -0.2394 0.3960 0.051 Uiso 1 1 calc R
H5C H 1.2494 -0.0910 0.3321 0.051 Uiso 1 1 calc R
C1 C 0.2347(4) 0.3040(3) -0.0607(2) 0.0338(5) Uani 1 1 d .
H1A H 0.3000 0.2372 -0.1202 0.051 Uiso 1 1 calc R
H1B H 0.1912 0.4024 -0.0952 0.051 Uiso 1 1 calc R
H1C H 0.1219 0.2821 -0.0295 0.051 Uiso 1 1 calc R
C3 C 0.9061(5) -0.3406(3) 0.4139(2) 0.0396(6) Uani 1 1 d .
H3A H 1.0348 -0.3852 0.3782 0.059 Uiso 1 1 calc R
H3B H 0.8199 -0.3905 0.3928 0.059 Uiso 1 1 calc R
H3C H 0.9185 -0.3472 0.4985 0.059 Uiso 1 1 calc R
Sn1 Sn 0.43380(2) 0.282960(16) 0.076662(13) 0.02505(6) Uani 1 1 d .
B17 B 0.9155(4) 0.1567(3) 0.1830(2) 0.0220(4) Uani 1 1 d .
H17 H 1.0728 0.1114 0.1559 0.026 Uiso 1 1 calc R
B16 B 0.7922(4) 0.0487(3) 0.2618(2) 0.0210(4) Uani 1 1 d .
B12 B 0.7452(4) 0.2947(3) 0.0907(2) 0.0227(4) Uani 1 1 d .
H12 H 0.7942 0.3367 0.0073 0.027 Uiso 1 1 calc R
B20 B 0.6099(4) 0.1608(3) 0.3585(2) 0.0273(5) Uani 1 1 d .
H20 H 0.5711 0.1177 0.4445 0.033 Uiso 1 1 calc R
B11 B 0.7387(4) 0.1034(3) 0.1115(2) 0.0213(4) Uani 1 1 d .
H11 H 0.7842 0.0250 0.0415 0.026 Uiso 1 1 calc R
B18 B 0.8053(4) 0.3386(3) 0.2309(2) 0.0270(5) Uani 1 1 d .
H18 H 0.8923 0.4107 0.2345 0.032 Uiso 1 1 calc R
B15 B 0.5385(4) 0.1056(3) 0.2270(2) 0.0253(5) Uani 1 1 d .
H15 H 0.4586 0.0281 0.2293 0.030 Uiso 1 1 calc R
B19 B 0.6172(4) 0.3413(3) 0.3389(2) 0.0295(5) Uani 1 1 d .
H19 H 0.5825 0.4154 0.4120 0.035 Uiso 1 1 calc R
B21 B 0.8423(4) 0.1867(3) 0.3347(2) 0.0253(5) Uani 1 1 d .
H21 H 0.9530 0.1603 0.4053 0.030 Uiso 1 1 calc R
B13 B 0.5509(4) 0.4166(3) 0.1933(2) 0.0265(5) Uani 1 1 d .
H13 H 0.4788 0.5352 0.1744 0.032 Uiso 1 1 calc R
B14 B 0.4218(4) 0.2983(3) 0.2783(2) 0.0292(5) Uani 1 1 d .
H14 H 0.2687 0.3422 0.3130 0.035 Uiso 1 1 calc R

loop_
_atom_site_aniso_label
_atom_site_aniso_U_11
_atom_site_aniso_U_22
_atom_site_aniso_U_33
_atom_site_aniso_U_23
_atom_site_aniso_U_13
_atom_site_aniso_U_12
N1 0.0279(9) 0.0212(8) 0.0203(8) -0.0028(6) -0.0015(7) -0.0073(7)
C4 0.0306(12) 0.0246(10) 0.0230(10) -0.0049(8) 0.0005(8) -0.0059(9)
C2 0.0402(14) 0.0260(11) 0.0277(11) -0.0011(8) 0.0001(10) -0.0145(10)
C5 0.0308(13) 0.0330(12) 0.0368(13) -0.0030(10) -0.0047(10) -0.0087(10)
C1 0.0331(13) 0.0396(13) 0.0343(12) 0.0068(10) -0.0141(10) -0.0200(11)
C3 0.0610(19) 0.0266(11) 0.0325(12) 0.0032(9) 0.0015(12) -0.0179(12)
Sn1 0.02163(9) 0.02741(9) 0.02634(9) -0.00090(5) -0.00583(6) -0.00852(6)
B17 0.0213(11) 0.0229(10) 0.0218(10) -0.0010(8) -0.0017(8) -0.0077(9)
B16 0.0236(11) 0.0210(10) 0.0189(9) -0.0021(8) -0.0004(8) -0.0081(9)
B12 0.0233(11) 0.0227(10) 0.0232(10) -0.0004(8) -0.0036(8) -0.0093(9)
B20 0.0275(12) 0.0306(12) 0.0207(10) -0.0023(9) 0.0029(9) -0.0068(10)
B11 0.0230(11) 0.0219(10) 0.0192(10) -0.0023(8) -0.0026(8) -0.0076(9)
B18 0.0307(12) 0.0218(10) 0.0302(12) -0.0016(9) -0.0080(9) -0.0105(10)
B15 0.0228(11) 0.0280(11) 0.0262(11) 0.0002(9) -0.0016(9) -0.0104(10)
B19 0.0343(14) 0.0259(11) 0.0246(11) -0.0080(9) -0.0023(10) -0.0046(10)
B21 0.0288(12) 0.0241(11) 0.0229(11) -0.0030(8) -0.0049(9) -0.0085(10)
B13 0.0264(12) 0.0227(11) 0.0279(11) -0.0042(9) -0.0037(9) -0.0049(10)
B14 0.0248(12) 0.0313(12) 0.0261(11) -0.0019(9) 0.0021(9) -0.0035(10)

loop_
_atom_type_symbol
_atom_type_description
_atom_type_scat_dispersion_real
_atom_type_scat_dispersion_imag
_atom_type_scat_source
C C 0.0033 0.0016 'International Tables Vol C Tables 4.2.6.8 and 6.1.1.4'
H H 0.0000 0.0000 'International Tables Vol C Tables 4.2.6.8 and 6.1.1.4'
B B 0.0013 0.0007 'International Tables Vol C Tables 4.2.6.8 and 6.1.1.4'
N N 0.0061 0.0033 'International Tables Vol C Tables 4.2.6.8 and 6.1.1.4'
Sn Sn -0.6537 1.4246 'International Tables Vol C Tables 4.2.6.8 and 6.1.1.4'

loop_
_geom_angle_atom_site_label_1
_geom_angle_atom_site_label_2
_geom_angle_atom_site_label_3
_geom_angle
C2 N1 C4 121.0(2)
C2 N1 B16 120.8(2)
C4 N1 B16 118.23(17)
N1 C4 C5 110.84(19)
N1 C4 H4A 109.5
C5 C4 H4A 109.5
N1 C4 H4B 109.5
C5 C4 H4B 109.5
H4A C4 H4B 108.1
N1 C2 C3 127.2(3)
N1 C2 H2 116.4
C3 C2 H2 116.4
C4 C5 H5A 109.5
C4 C5 H5B 109.5
H5A C5 H5B 109.5
C4 C5 H5C 109.5
H5A C5 H5C 109.5
H5B C5 H5C 109.5
Sn1 C1 H1A 109.5
Sn1 C1 H1B 109.5
H1A C1 H1B 109.5
Sn1 C1 H1C 109.5
H1A C1 H1C 109.5
H1B C1 H1C 109.5
C2 C3 H3A 109.5
C2 C3 H3B 109.5
H3A C3 H3B 109.5
C2 C3 H3C 109.5
H3A C3 H3C 109.5
H3B C3 H3C 109.5
C1 Sn1 B15 129.62(9)
C1 Sn1 B14 137.81(11)
B15 Sn1 B14 48.87(10)
C1 Sn1 B13 142.52(10)
B15 Sn1 B13 84.30(9)
B14 Sn1 B13 49.41(10)
C1 Sn1 B12 136.00(9)
B15 Sn1 B12 84.02(9)
B14 Sn1 B12 84.49(9)
B13 Sn1 B12 48.97(9)
C1 Sn1 B11 128.61(10)
B15 Sn1 B11 49.05(9)
B14 Sn1 B11 84.27(9)
B13 Sn1 B11 83.97(9)
B12 Sn1 B11 48.51(8)
B11 B17 B12 64.32(14)
B11 B17 B16 59.39(13)
B12 B17 B16 110.11(17)
B11 B17 B18 110.93(18)
B12 B17 B18 59.92(14)
B16 B17 B18 107.01(17)
B11 B17 B21 109.26(16)
B12 B17 B21 109.29(17)
B16 B17 B21 59.61(13)
B18 B17 B21 59.65(14)
B11 B17 H17 119.2
B12 B17 H17 119.4
B16 B17 H17 122.4
B18 B17 H17 121.9
B21 B17 H17 121.7
N1 B16 B15 117.25(17)
N1 B16 B11 118.70(17)
B15 B16 B11 65.50(14)
N1 B16 B21 121.52(19)
B15 B16 B21 110.51(18)
B11 B16 B21 110.43(16)
N1 B16 B20 120.22(17)
B15 B16 B20 59.99(15)
B11 B16 B20 112.28(18)
B21 B16 B20 60.33(15)
N1 B16 B17 122.10(18)
B15 B16 B17 112.55(17)
B11 B16 B17 60.03(13)
B21 B16 B17 60.39(13)
B20 B16 B17 109.05(17)
B17 B12 B18 60.42(14)
B17 B12 B11 57.83(13)
B18 B12 B11 106.23(16)
B17 B12 B13 106.36(16)
B18 B12 B13 57.41(15)
B11 B12 B13 108.37(16)
B17 B12 Sn1 116.53(13)
B18 B12 Sn1 115.78(15)
B11 B12 Sn1 65.91(10)
B13 B12 Sn1 65.46(11)
B17 B12 H12 121.2
B18 B12 H12 121.8
B11 B12 H12 122.5
B13 B12 H12 122.8
Sn1 B12 H12 112.1
B14 B20 B15 64.96(16)
B14 B20 B16 111.15(18)
B15 B20 B16 59.49(14)
B14 B20 B19 60.07(16)
B15 B20 B19 111.42(18)
B16 B20 B19 107.54(17)
B14 B20 B21 110.13(18)
B15 B20 B21 109.63(17)
B16 B20 B21 59.77(13)
B19 B20 B21 59.97(15)
B14 B20 H20 118.6
B15 B20 H20 119.0
B16 B20 H20 122.1
B19 B20 H20 121.6
B21 B20 H20 121.4
B16 B11 B17 60.58(13)
B16 B11 B12 105.98(15)
B17 B11 B12 57.85(13)
B16 B11 B15 57.20(13)
B17 B11 B15 106.41(16)
B12 B11 B15 107.96(16)
B16 B11 Sn1 115.16(14)
B17 B11 Sn1 116.26(14)
B12 B11 Sn1 65.58(11)
B15 B11 Sn1 65.17(11)
B16 B11 H11 122.0
B17 B11 H11 121.1
B12 B11 H11 122.8
B15 B11 H11 123.0
Sn1 B11 H11 112.6
B13 B18 B12 64.79(15)
B13 B18 B21 109.77(19)
B12 B18 B21 109.57(17)
B13 B18 B19 59.68(16)
B12 B18 B19 111.13(19)
B21 B18 B19 60.09(15)
B13 B18 B17 111.61(18)
B12 B18 B17 59.66(14)
B21 B18 B17 60.25(14)
B19 B18 B17 108.45(17)
B13 B18 H18 118.9
B12 B18 H18 119.2
B21 B18 H18 121.4
B19 B18 H18 121.6
B17 B18 H18 121.3
B16 B15 B20 60.52(14)
B16 B15 B14 105.93(17)
B20 B15 B14 57.30(15)
B16 B15 B11 57.29(13)
B20 B15 B11 106.22(17)
B14 B15 B11 108.35(16)
B16 B15 Sn1 115.78(14)
B20 B15 Sn1 115.86(15)
B14 B15 Sn1 65.66(11)
B11 B15 Sn1 65.79(10)
B16 B15 H15 121.8
B20 B15 H15 121.6
B14 B15 H15 122.9
B11 B15 H15 122.7
Sn1 B15 H15 112.3
B13 B19 B14 65.48(16)
B13 B19 B20 111.37(18)
B14 B19 B20 59.30(16)
B13 B19 B21 109.59(18)
B14 B19 B21 109.57(18)
B20 B19 B21 60.06(15)
B13 B19 B18 59.76(16)
B14 B19 B18 111.78(18)
B20 B19 B18 107.94(17)
B21 B19 B18 59.79(15)
B13 B19 H19 118.7
B14 B19 H19 118.7
B20 B19 H19 121.8
B21 B19 H19 121.7
B18 B19 H19 121.6
B16 B21 B18 107.67(17)
B16 B21 B19 107.64(19)
B18 B21 B19 60.12(15)
B16 B21 B20 59.91(14)
B18 B21 B20 108.12(19)
B19 B21 B20 59.97(15)
B16 B21 B17 60.00(13)
B18 B21 B17 60.10(14)
B19 B21 B17 108.36(18)
B20 B21 B17 108.40(17)
B16 B21 H21 122.1
B18 B21 H21 121.7
B19 B21 H21 121.7
B20 B21 H21 121.6
B17 B21 H21 121.4
B19 B13 B18 60.56(16)
B19 B13 B12 106.33(18)
B18 B13 B12 57.80(14)
B19 B13 B14 57.39(15)
B18 B13 B14 106.05(18)
B12 B13 B14 107.78(16)
B19 B13 Sn1 115.79(15)
B18 B13 Sn1 116.22(15)
B12 B13 Sn1 65.58(10)
B14 B13 Sn1 65.30(12)
B19 B13 H13 121.5
B18 B13 H13 121.3
B12 B13 H13 122.8
B14 B13 H13 123.2
Sn1 B13 H13 112.3
B20 B14 B19 60.63(16)
B20 B14 B15 57.74(14)
B19 B14 B15 106.21(18)
B20 B14 B13 105.83(19)
B19 B14 B13 57.13(15)
B15 B14 B13 107.54(16)
B20 B14 Sn1 116.07(15)
B19 B14 Sn1 115.56(15)
B15 B14 Sn1 65.47(11)
B13 B14 Sn1 65.29(11)
B20 B14 H14 121.4
B19 B14 H14 121.7
B15 B14 H14 122.9
B13 B14 H14 123.4
Sn1 B14 H14 112.4

loop_
_geom_bond_atom_site_label_1
_geom_bond_atom_site_label_2
_geom_bond_distance
N1 C2 1.280(3)
N1 C4 1.487(3)
N1 B16 1.554(3)
C4 C5 1.513(4)
C4 H4A 0.9700
C4 H4B 0.9700
C2 C3 1.481(3)
C2 H2 0.9300
C5 H5A 0.9600
C5 H5B 0.9600
C5 H5C 0.9600
C1 Sn1 2.102(3)
C1 H1A 0.9600
C1 H1B 0.9600
C1 H1C 0.9600
C3 H3A 0.9600
C3 H3B 0.9600
C3 H3C 0.9600
Sn1 B15 2.289(3)
Sn1 B14 2.293(3)
Sn1 B13 2.293(3)
Sn1 B12 2.295(2)
Sn1 B11 2.301(3)
B17 B11 1.773(3)
B17 B12 1.774(4)
B17 B16 1.783(3)
B17 B18 1.787(4)
B17 B21 1.790(3)
B17 H17 1.1000
B16 B15 1.760(4)
B16 B11 1.762(3)
B16 B21 1.776(3)
B16 B20 1.779(3)
B12 B18 1.778(4)
B12 B11 1.888(3)
B12 B13 1.901(4)
B12 H12 1.1000
B20 B14 1.761(4)
B20 B15 1.769(4)
B20 B19 1.784(4)
B20 B21 1.786(4)
B20 H20 1.1000
B11 B15 1.905(3)
B11 H11 1.1000
B18 B13 1.771(4)
B18 B21 1.779(4)
B18 B19 1.785(4)
B18 H18 1.1000
B15 B14 1.895(4)
B15 H15 1.1000
B19 B13 1.769(4)
B19 B14 1.774(4)
B19 B21 1.784(4)
B19 H19 1.1000
B21 H21 1.1000
B13 B14 1.917(4)
B13 H13 1.1000
B14 H14 1.1000
